data_7150426
loop_
_publ_author_name
'Morrison, Christopher F.'
'Vaters, Jamie P.'
'Miller, David O.'
'Burnell, D. Jean'

_publ_section_title
;
 Facial selectivity in the 4 + 2 reactions of a diene derived from
 carvone
;
_journal_issue 6
_journal_name_full 'Organic &amp;  Biomolecular Chemistry'
_journal_page_first 1160
_journal_paper_doi 10.1039/b516675f
_journal_volume 4
_journal_year 2006
_chemical_formula_moiety 'C24 H33 N3 O3 Si '
_chemical_formula_sum 'C24 H33 N3 O3 Si'
_chemical_formula_weight 439.63
_space_group_IT_number 4
_symmetry_cell_setting monoclinic
_symmetry_Int_Tables_number 4
_symmetry_space_group_name_Hall 'P 2yb'
_symmetry_space_group_name_H-M 'P 1 21 1'
_audit_creation_date 2001-06-05
_audit_creation_method 'by teXsan for Windows v1.06'
_audit_update_record
;
?
;
_cell_angle_alpha 90
_cell_angle_beta 104.498(7)
_cell_angle_gamma 90
_cell_formula_units_Z 2
_cell_length_a 8.087(1)
_cell_length_b 11.369(1)
_cell_length_c 14.0678(9)
_cell_measurement_reflns_used 24
_cell_measurement_temperature 299.2
_cell_measurement_theta_max 30.0
_cell_measurement_theta_min 29.5
_cell_volume 1252.2(2)
_computing_cell_refinement 'MSC/AFC Diffractometer Control'
_computing_data_collection 'MSC/AFC Diffractometer Control'
_computing_data_reduction 'teXsan for Windows 1.06 (MSC, 1997-1999)'
_computing_publication_material 'teXsan for Windows 1.06 (MSC, 1997-1999)'
_computing_structure_refinement 'teXsan for Windows 1.06 (MSC, 1997-1999)'
_computing_structure_solution
;
SIR92 (Altomare, et. al. 1994)
;
_diffrn_ambient_temperature 299.2
_diffrn_measurement_device 'Rigaku AFC6S'
_diffrn_measurement_method \w-2\q
_diffrn_orient_matrix_UB_11 0.02106
_diffrn_orient_matrix_UB_12 0.00296
_diffrn_orient_matrix_UB_13 0.07310
_diffrn_orient_matrix_UB_21 0.03837
_diffrn_orient_matrix_UB_22 -0.08388
_diffrn_orient_matrix_UB_23 0.00426
_diffrn_orient_matrix_UB_31 0.12000
_diffrn_orient_matrix_UB_32 0.02630
_diffrn_orient_matrix_UB_33 0.00538
_diffrn_radiation_detector 'scintillation counter'
_diffrn_radiation_monochromator graphite
_diffrn_radiation_source 'X-ray tube'
_diffrn_radiation_type 'Cu K\a'
_diffrn_radiation_wavelength 1.5418
_diffrn_reflns_av_R_equivalents 0.01527
_diffrn_reflns_av_sigmaI/netI 0.025
_diffrn_reflns_limit_h_max 9
_diffrn_reflns_limit_h_min 0
_diffrn_reflns_limit_k_max 12
_diffrn_reflns_limit_k_min 0
_diffrn_reflns_limit_l_max 15
_diffrn_reflns_limit_l_min -15
_diffrn_reflns_number 2128
_diffrn_reflns_reduction_process 'Lp corrections applied'
_diffrn_reflns_theta_max 60.05
_diffrn_reflns_theta_min 3.24
_diffrn_standards_decay_% 0.30
_diffrn_standards_interval_count 150
_diffrn_standards_number 3
_exptl_absorpt_coefficient_mu 1.052
_exptl_absorpt_correction_T_max 1.000
_exptl_absorpt_correction_T_min 0.832
_exptl_absorpt_correction_type
;
\y scans (North,Phillips & Matthews, 1968)
;
_exptl_crystal_colour colourless
_exptl_crystal_density_diffrn 1.166
_exptl_crystal_density_meas ?
_exptl_crystal_description irregular
_exptl_crystal_F_000 472.00
_exptl_crystal_size_max 0.38
_exptl_crystal_size_mid 0.38
_exptl_crystal_size_min 0.25
_refine_diff_density_max 0.11
_refine_diff_density_min -0.13
_refine_ls_extinction_coef 0.0000225(3)
_refine_ls_extinction_expression 'equ(3) Acta Cryst.(1968) A24, p213.'
_refine_ls_extinction_method 'Zachariasen (1967)'
_refine_ls_goodness_of_fit_all 3.701
_refine_ls_goodness_of_fit_ref 3.770
_refine_ls_hydrogen_treatment noref
_refine_ls_matrix_type full
_refine_ls_number_constraints 0
_refine_ls_number_parameters 280
_refine_ls_number_reflns 1900
_refine_ls_number_restraints 0
_refine_ls_R_factor_all 0.0374
_refine_ls_R_factor_gt 0.0360
_refine_ls_shift/su_max 0.0000
_refine_ls_shift/su_mean 0.0000
_refine_ls_structure_factor_coef F
_refine_ls_weighting_details 'w = 1/[\s^2^(Fo) + 0.00001|Fo|^2^]'
_refine_ls_weighting_scheme sigma
_refine_ls_wR_factor_all 0.0380
_refine_ls_wR_factor_ref 0.0380
_reflns_number_gt 1900
_reflns_number_total 1974
_reflns_threshold_expression I>2.00\s(I)
_cod_data_source_file b516675f.txt
_cod_data_source_block cfm3-72-1
_cod_original_cell_volume 1252.1(2)
_cod_original_sg_symbol_H-M 'P 21 '
_cod_original_formula_sum 'C24 H33 N3 O3 Si '
_cod_database_code 7150426

loop_
_symmetry_equiv_pos_as_xyz
' +x, +y, +z'
' -x,1/2+y, -z'

loop_
_atom_site_label
_atom_site_fract_x
_atom_site_fract_y
_atom_site_fract_z
_atom_site_U_iso_or_equiv
_atom_site_occupancy
_atom_site_refinement_flags
_atom_site_adp_type
_atom_site_calc_flag
_atom_site_calc_attached_atom
Si(1) 0.86734(7) 0.1400 0.79044(4) 0.0574(2) 1.000 . Uani d ?
O(1) 0.9554(2) 0.3786(2) 0.5922(1) 0.0698(5) 1.000 . Uani d ?
O(2) 0.6948(2) 0.2224(1) 0.7761(1) 0.0629(5) 1.000 . Uani d ?
O(3) 0.4352(2) 0.2996(2) 0.3817(1) 0.0708(5) 1.000 . Uani d ?
N(1) 0.7210(2) 0.3382(2) 0.4604(1) 0.0517(5) 1.000 . Uani d ?
N(2) 0.6802(2) 0.4337(2) 0.5902(1) 0.0553(5) 1.000 . Uani d ?
N(3) 0.5175(2) 0.4106(2) 0.5230(1) 0.0557(6) 1.000 . Uani d ?
C(1) 0.8052(3) 0.3814(2) 0.5529(2) 0.0546(6) 1.000 . Uani d ?
C(2) 0.6730(2) 0.4176(2) 0.6937(2) 0.0556(6) 1.000 . Uani d ?
C(3) 0.6081(3) 0.2945(2) 0.7032(2) 0.0537(6) 1.000 . Uani d ?
C(4) 0.4589(2) 0.2698(2) 0.6419(2) 0.0544(6) 1.000 . Uani d ?
C(5) 0.3880(2) 0.3744(2) 0.5781(2) 0.0583(7) 1.000 . Uani d ?
C(6) 0.5438(3) 0.3430(2) 0.4472(2) 0.0561(7) 1.000 . Uani d ?
C(7) 0.5440(3) 0.5091(2) 0.7110(2) 0.0636(7) 1.000 . Uani d ?
C(8) 0.3692(3) 0.4782(2) 0.6427(2) 0.0715(8) 1.000 . Uani d ?
C(9) 0.5476(3) 0.5241(2) 0.8185(2) 0.0732(9) 1.000 . Uani d ?
C(10) 0.6172(4) 0.6184(3) 0.8664(2) 0.111(1) 1.000 . Uani d ?
C(11) 0.4786(5) 0.4316(4) 0.8693(3) 0.137(2) 1.000 . Uani d ?
C(12) 0.8516(3) 0.0393(3) 0.8945(2) 0.0757(8) 1.000 . Uani d ?
C(13) 0.8452(4) 0.1129(3) 0.9846(2) 0.107(1) 1.000 . Uani d ?
C(14) 0.6915(5) -0.0347(3) 0.8662(2) 0.121(1) 1.000 . Uani d ?
C(15) 1.0138(5) -0.0381(4) 0.9213(3) 0.151(2) 1.000 . Uani d ?
C(16) 1.0616(3) 0.2340(3) 0.8231(2) 0.0892(9) 1.000 . Uani d ?
C(17) 0.8598(3) 0.0598(3) 0.6740(2) 0.0826(9) 1.000 . Uani d ?
C(18) 0.3619(3) 0.1577(2) 0.6335(2) 0.0733(8) 1.000 . Uani d ?
C(19) 0.8042(2) 0.2890(2) 0.3903(1) 0.0515(6) 1.000 . Uani d ?
C(20) 0.9539(3) 0.2270(2) 0.4217(2) 0.0589(6) 1.000 . Uani d ?
C(21) 1.0323(3) 0.1817(2) 0.3538(2) 0.0751(8) 1.000 . Uani d ?
C(22) 0.9586(3) 0.1942(3) 0.2558(2) 0.0814(9) 1.000 . Uani d ?
C(23) 0.8088(3) 0.2531(3) 0.2251(2) 0.089(1) 1.000 . Uani d ?
C(24) 0.7313(3) 0.3039(3) 0.2917(2) 0.0718(8) 1.000 . Uani d ?
H(1) 0.7848 0.4303 0.7378 0.063 1.000 . Uiso c ?
H(2) 0.2777 0.3534 0.5302 0.064 1.000 . Uiso c ?
H(3) 0.5763 0.5753 0.6932 0.071 1.000 . Uiso c ?
H(4) 0.3180 0.5379 0.6006 0.078 1.000 . Uiso c ?
H(5) 0.2759 0.4671 0.6828 0.078 1.000 . Uiso c ?
H(6) 0.6487 0.6700 0.8344 0.053 1.000 . Uiso c ?
H(7) 0.6125 0.6386 0.9376 0.053 1.000 . Uiso c ?
H(8) 0.3603 0.4343 0.8477 0.165 1.000 . Uiso c ?
H(9) 0.5147 0.4498 0.9379 0.165 1.000 . Uiso c ?
H(10) 0.5249 0.3608 0.8560 0.165 1.000 . Uiso c ?
H(11) 0.7854 0.1840 0.9648 0.128 1.000 . Uiso c ?
H(12) 0.9582 0.1298 1.0213 0.128 1.000 . Uiso c ?
H(13) 0.7879 0.0692 1.0247 0.128 1.000 . Uiso c ?
H(14) 0.6029 0.0089 0.8215 0.142 1.000 . Uiso c ?
H(15) 0.6529 -0.0526 0.9231 0.142 1.000 . Uiso c ?
H(16) 0.7129 -0.1045 0.8354 0.142 1.000 . Uiso c ?
H(17) 0.9914 -0.1090 0.8824 0.184 1.000 . Uiso c ?
H(18) 1.0378 -0.0584 0.9882 0.184 1.000 . Uiso c ?
H(19) 1.1057 0.0020 0.9066 0.184 1.000 . Uiso c ?
H(20) 1.0382 0.3074 0.7902 0.111 0.500 S Uiso d ?
H(21) 1.0677 0.2813 0.7502 0.053 0.500 S Uiso d ?
H(22) 1.1523 0.1959 0.8047 0.111 0.500 S Uiso d ?
H(23) 1.1713 0.1599 0.8362 0.053 0.500 S Uiso d ?
H(24) 1.0915 0.2473 0.8923 0.111 0.500 S Uiso d ?
H(25) 1.0295 0.2832 0.8580 0.053 0.500 S Uiso d ?
H(26) 0.8523 -0.0221 0.6840 0.099 1.000 . Uiso c ?
H(27) 0.9624 0.0759 0.6536 0.099 1.000 . Uiso c ?
H(28) 0.7647 0.0855 0.6242 0.099 1.000 . Uiso c ?
H(29) 0.3449 0.1376 0.6953 0.094 0.500 S Uiso d ?
H(30) 0.4139 0.1023 0.6818 0.053 0.500 S Uiso d ?
H(31) 0.4292 0.0975 0.6130 0.094 0.500 S Uiso d ?
H(32) 0.3388 0.1075 0.5692 0.053 0.500 S Uiso d ?
H(33) 0.2577 0.1659 0.5864 0.094 0.500 S Uiso d ?
H(34) 0.2189 0.1897 0.6445 0.053 0.500 S Uiso d ?
H(35) 1.0089 0.2196 0.4988 0.067 1.000 . Uiso c ?
H(36) 1.1292 0.1400 0.3774 0.082 1.000 . Uiso c ?
H(37) 0.9952 0.1626 0.2154 0.091 1.000 . Uiso c ?
H(38) 0.7489 0.2631 0.1593 0.100 1.000 . Uiso c ?
H(39) 0.6280 0.3390 0.2760 0.079 1.000 . Uiso c ?

loop_
_atom_site_aniso_label
_atom_site_aniso_U_11
_atom_site_aniso_U_22
_atom_site_aniso_U_33
_atom_site_aniso_U_12
_atom_site_aniso_U_13
_atom_site_aniso_U_23
Si(1) 0.0590(3) 0.0553(3) 0.0560(3) 0.0003(3) 0.0110(3) -0.0052(3)
O(1) 0.0398(8) 0.090(1) 0.078(1) -0.0089(8) 0.0118(7) -0.016(1)
O(2) 0.0616(9) 0.064(1) 0.0659(9) 0.0075(8) 0.0217(7) 0.0028(8)
O(3) 0.0483(9) 0.082(1) 0.076(1) -0.0012(9) 0.0057(8) -0.008(1)
N(1) 0.0378(9) 0.053(1) 0.064(1) -0.0000(8) 0.0117(8) -0.0036(9)
N(2) 0.0425(9) 0.054(1) 0.071(1) -0.0056(9) 0.0170(8) -0.003(1)
N(3) 0.0415(9) 0.052(1) 0.072(1) 0.0016(9) 0.0124(9) 0.001(1)
C(1) 0.047(1) 0.052(1) 0.069(1) -0.005(1) 0.021(1) -0.001(1)
C(2) 0.047(1) 0.051(1) 0.071(1) -0.006(1) 0.017(1) -0.011(1)
C(3) 0.049(1) 0.050(1) 0.066(1) 0.001(1) 0.022(1) -0.001(1)
C(4) 0.046(1) 0.050(1) 0.072(1) -0.002(1) 0.022(1) -0.003(1)
C(5) 0.040(1) 0.056(1) 0.080(2) -0.001(1) 0.017(1) -0.003(1)
C(6) 0.047(1) 0.052(1) 0.069(1) 0.002(1) 0.013(1) 0.008(1)
C(7) 0.066(1) 0.048(1) 0.082(2) 0.002(1) 0.030(1) -0.006(1)
C(8) 0.055(1) 0.066(2) 0.097(2) 0.010(1) 0.026(1) -0.006(1)
C(9) 0.068(2) 0.065(2) 0.095(2) 0.010(1) 0.036(1) -0.011(2)
C(10) 0.137(3) 0.109(3) 0.085(2) -0.025(2) 0.026(2) -0.028(2)
C(11) 0.186(3) 0.127(3) 0.136(3) -0.025(3) 0.113(3) -0.029(3)
C(12) 0.101(2) 0.061(1) 0.061(1) -0.002(2) 0.013(1) -0.003(1)
C(13) 0.166(3) 0.096(2) 0.063(2) -0.018(2) 0.035(2) -0.006(2)
C(14) 0.178(3) 0.100(3) 0.075(2) -0.060(2) 0.014(2) 0.003(2)
C(15) 0.182(4) 0.132(3) 0.129(3) 0.073(3) 0.023(3) 0.048(3)
C(16) 0.069(2) 0.100(2) 0.095(2) -0.010(2) 0.015(1) -0.013(2)
C(17) 0.106(2) 0.073(2) 0.072(2) 0.007(2) 0.029(1) -0.014(1)
C(18) 0.063(1) 0.067(2) 0.086(2) -0.012(1) 0.012(1) 0.002(2)
C(19) 0.046(1) 0.049(1) 0.061(1) -0.006(1) 0.017(1) 0.000(1)
C(20) 0.051(1) 0.060(1) 0.067(1) 0.004(1) 0.017(1) 0.003(1)
C(21) 0.059(1) 0.076(2) 0.093(2) 0.011(1) 0.027(1) -0.006(2)
C(22) 0.077(2) 0.093(2) 0.083(2) -0.001(2) 0.036(1) -0.019(2)
C(23) 0.078(2) 0.128(3) 0.063(2) -0.004(2) 0.019(1) -0.001(2)
C(24) 0.056(1) 0.091(2) 0.069(1) 0.006(1) 0.015(1) 0.012(1)

loop_
_atom_type_symbol
_atom_type_oxidation_number
_atom_type_number_in_cell
_atom_type_scat_dispersion_real
_atom_type_scat_dispersion_imag
_atom_type_scat_source
C 0 48 0.017 0.009
;International Tables for Crystallography
(1992, Vol. C, Table 6.1.1.2)
;
H 0 66 0.000 0.000
;International Tables for Crystallography
(1992, Vol. C, Table 6.1.1.2)
;
Si 0 2 0.244 0.330
;International Tables for Crystallography
(1992, Vol. C, Tables 4.2.6.8 and 6.1.1.1)
;
N 0 6 0.029 0.018
;International Tables for Crystallography
(1992, Vol. C, Table 6.1.1.2)
;
O 0 6 0.047 0.032
;International Tables for Crystallography
(1992, Vol. C, Table 6.1.1.2)
;

loop_
_geom_angle_atom_site_label_1
_geom_angle_atom_site_label_2
_geom_angle_atom_site_label_3
_geom_angle
_geom_angle_site_symmetry_1
_geom_angle_site_symmetry_2
_geom_angle_site_symmetry_3
_geom_angle_publ_flag
O(2) Si(1) C(12) 102.7(2) . . . ?
O(2) Si(1) C(16) 109.9(2) . . . ?
O(2) Si(1) C(17) 109.2(2) . . . ?
C(12) Si(1) C(16) 111.9(2) . . . ?
C(12) Si(1) C(17) 113.0(2) . . . ?
C(16) Si(1) C(17) 109.8(2) . . . ?
Si(1) O(2) C(3) 134.0(2) . . . ?
C(1) N(1) C(6) 110.7(3) . . . ?
C(1) N(1) C(19) 124.9(3) . . . ?
C(6) N(1) C(19) 124.3(3) . . . ?
N(3) N(2) C(1) 107.8(3) . . . ?
N(3) N(2) C(2) 111.6(3) . . . ?
C(1) N(2) C(2) 122.1(3) . . . ?
N(2) N(3) C(5) 110.5(3) . . . ?
N(2) N(3) C(6) 108.6(3) . . . ?
C(5) N(3) C(6) 120.5(3) . . . ?
O(1) C(1) N(1) 128.2(4) . . . ?
O(1) C(1) N(2) 126.0(4) . . . ?
N(1) C(1) N(2) 105.8(3) . . . ?
N(2) C(2) C(3) 107.5(3) . . . ?
N(2) C(2) C(7) 105.5(3) . . . ?
N(2) C(2) H(1) 110.5 . . . no
C(3) C(2) C(7) 110.4(3) . . . ?
C(3) C(2) H(1) 111.7 . . . no
C(7) C(2) H(1) 111.0 . . . no
O(2) C(3) C(2) 119.9(4) . . . ?
O(2) C(3) C(4) 125.1(4) . . . ?
C(2) C(3) C(4) 114.7(4) . . . ?
C(3) C(4) C(5) 111.6(4) . . . ?
C(3) C(4) C(18) 127.6(4) . . . ?
C(5) C(4) C(18) 120.8(4) . . . ?
N(3) C(5) C(4) 108.1(3) . . . ?
N(3) C(5) C(8) 106.4(3) . . . ?
N(3) C(5) H(2) 109.5 . . . no
C(4) C(5) C(8) 109.6(4) . . . ?
C(4) C(5) H(2) 110.7 . . . no
C(8) C(5) H(2) 112.4 . . . no
O(3) C(6) N(1) 127.6(4) . . . ?
O(3) C(6) N(3) 126.6(4) . . . ?
N(1) C(6) N(3) 105.7(4) . . . ?
C(2) C(7) C(8) 107.5(4) . . . ?
C(2) C(7) C(9) 113.0(4) . . . ?
C(2) C(7) H(3) 106.3 . . . no
C(8) C(7) C(9) 115.7(4) . . . ?
C(8) C(7) H(3) 108.6 . . . no
C(9) C(7) H(3) 105.2 . . . no
C(5) C(8) C(7) 109.7(3) . . . ?
C(5) C(8) H(4) 106.3 . . . no
C(5) C(8) H(5) 114.8 . . . no
C(7) C(8) H(4) 115.1 . . . no
C(7) C(8) H(5) 111.2 . . . no
H(4) C(8) H(5) 99.5 . . . no
C(7) C(9) C(10) 120.1(5) . . . ?
C(7) C(9) C(11) 119.6(5) . . . ?
C(10) C(9) C(11) 120.2(5) . . . ?
C(9) C(10) H(6) 117.0 . . . no
C(9) C(10) H(7) 124.1 . . . no
H(6) C(10) H(7) 117.8 . . . no
C(9) C(11) H(8) 107.8 . . . no
C(9) C(11) H(9) 106.3 . . . no
C(9) C(11) H(10) 107.7 . . . no
H(8) C(11) H(9) 110.5 . . . no
H(8) C(11) H(10) 113.5 . . . no
H(9) C(11) H(10) 110.8 . . . no
Si(1) C(12) C(13) 109.4(4) . . . ?
Si(1) C(12) C(14) 110.7(3) . . . ?
Si(1) C(12) C(15) 108.5(4) . . . ?
C(13) C(12) C(14) 108.5(5) . . . ?
C(13) C(12) C(15) 108.1(5) . . . ?
C(14) C(12) C(15) 111.5(5) . . . ?
C(12) C(13) H(11) 110.1 . . . no
C(12) C(13) H(12) 109.5 . . . no
C(12) C(13) H(13) 109.1 . . . no
H(11) C(13) H(12) 109.7 . . . no
H(11) C(13) H(13) 109.3 . . . no
H(12) C(13) H(13) 109.1 . . . no
C(12) C(14) H(14) 109.5 . . . no
C(12) C(14) H(15) 109.8 . . . no
C(12) C(14) H(16) 110.2 . . . no
H(14) C(14) H(15) 108.2 . . . no
H(14) C(14) H(16) 109.0 . . . no
H(15) C(14) H(16) 110.1 . . . no
C(12) C(15) H(17) 108.0 . . . no
C(12) C(15) H(18) 109.4 . . . no
C(12) C(15) H(19) 109.9 . . . no
H(17) C(15) H(18) 108.9 . . . no
H(17) C(15) H(19) 109.1 . . . no
H(18) C(15) H(19) 111.4 . . . no
Si(1) C(16) H(20) 109.3 . . . no
Si(1) C(16) H(21) 105.4 . . . no
Si(1) C(16) H(22) 109.6 . . . no
Si(1) C(16) H(23) 100.4 . . . no
Si(1) C(16) H(24) 109.0 . . . no
Si(1) C(16) H(25) 99.4 . . . no
H(20) C(16) H(21) 38.4 . . . no
H(20) C(16) H(22) 110.1 . . . no
H(20) C(16) H(23) 137.6 . . . no
H(20) C(16) H(24) 109.0 . . . no
H(20) C(16) H(25) 69.0 . . . no
H(21) C(16) H(22) 76.3 . . . no
H(21) C(16) H(23) 105.4 . . . no
H(21) C(16) H(24) 140.0 . . . no
H(21) C(16) H(25) 107.3 . . . no
H(22) C(16) H(23) 29.0 . . . no
H(22) C(16) H(24) 109.8 . . . no
H(22) C(16) H(25) 148.8 . . . no
H(23) C(16) H(24) 88.1 . . . no
H(23) C(16) H(25) 135.3 . . . no
H(24) C(16) H(25) 47.5 . . . no
Si(1) C(17) H(26) 109.9 . . . no
Si(1) C(17) H(27) 109.2 . . . no
Si(1) C(17) H(28) 109.9 . . . no
H(26) C(17) H(27) 109.0 . . . no
H(26) C(17) H(28) 110.1 . . . no
H(27) C(17) H(28) 108.8 . . . no
C(4) C(18) H(29) 109.4 . . . no
C(4) C(18) H(30) 112.6 . . . no
C(4) C(18) H(31) 107.9 . . . no
C(4) C(18) H(32) 120.9 . . . no
C(4) C(18) H(33) 109.6 . . . no
C(4) C(18) H(34) 103.1 . . . no
H(29) C(18) H(30) 46.8 . . . no
H(29) C(18) H(31) 109.1 . . . no
H(29) C(18) H(32) 129.0 . . . no
H(29) C(18) H(33) 111.4 . . . no
H(29) C(18) H(34) 66.8 . . . no
H(30) C(18) H(31) 63.8 . . . no
H(30) C(18) H(32) 102.0 . . . no
H(30) C(18) H(33) 137.2 . . . no
H(30) C(18) H(34) 111.2 . . . no
H(31) C(18) H(32) 49.0 . . . no
H(31) C(18) H(33) 109.4 . . . no
H(31) C(18) H(34) 148.0 . . . no
H(32) C(18) H(33) 60.5 . . . no
H(32) C(18) H(34) 107.0 . . . no
H(33) C(18) H(34) 50.8 . . . no
N(1) C(19) C(20) 120.3(3) . . . ?
N(1) C(19) C(24) 119.2(4) . . . ?
C(20) C(19) C(24) 120.6(4) . . . ?
C(19) C(20) C(21) 119.5(4) . . . ?
C(19) C(20) H(35) 118.5 . . . no
C(21) C(20) H(35) 122.0 . . . no
C(20) C(21) C(22) 120.2(4) . . . ?
C(20) C(21) H(36) 116.8 . . . no
C(22) C(21) H(36) 122.9 . . . no
C(21) C(22) C(23) 120.2(4) . . . ?
C(21) C(22) H(37) 122.1 . . . no
C(23) C(22) H(37) 117.5 . . . no
C(22) C(23) C(24) 120.8(4) . . . ?
C(22) C(23) H(38) 125.0 . . . no
C(24) C(23) H(38) 114.2 . . . no
C(19) C(24) C(23) 118.8(4) . . . ?
C(19) C(24) H(39) 116.0 . . . no
C(23) C(24) H(39) 124.8 . . . no

loop_
_geom_bond_atom_site_label_1
_geom_bond_atom_site_label_2
_geom_bond_distance
_geom_bond_site_symmetry_1
_geom_bond_site_symmetry_2
_geom_bond_publ_flag
Si(1) O(2) 1.650(3) . . ?
Si(1) C(12) 1.888(5) . . ?
Si(1) C(16) 1.860(5) . . ?
Si(1) C(17) 1.863(5) . . ?
O(1) C(1) 1.203(4) . . ?
O(2) C(3) 1.362(4) . . ?
O(3) C(6) 1.207(5) . . ?
N(1) C(1) 1.399(5) . . ?
N(1) C(6) 1.399(4) . . ?
N(1) C(19) 1.439(4) . . ?
N(2) N(3) 1.439(4) . . ?
N(2) C(1) 1.385(4) . . ?
N(2) C(2) 1.482(5) . . ?
N(3) C(5) 1.508(5) . . ?
N(3) C(6) 1.374(5) . . ?
C(2) C(3) 1.512(6) . . ?
C(2) C(7) 1.535(5) . . ?
C(2) H(1) 0.97 . . no
C(3) C(4) 1.325(5) . . ?
C(4) C(5) 1.513(5) . . ?
C(4) C(18) 1.486(6) . . ?
C(5) C(8) 1.521(6) . . ?
C(5) H(2) 1.00 . . no
C(7) C(8) 1.538(6) . . ?
C(7) C(9) 1.516(6) . . ?
C(7) H(3) 0.85 . . no
C(8) H(4) 0.93 . . no
C(8) H(5) 1.06 . . no
C(9) C(10) 1.316(7) . . ?
C(9) C(11) 1.458(8) . . ?
C(10) H(6) 0.82 . . no
C(10) H(7) 1.04 . . no
C(11) H(8) 0.93 . . no
C(11) H(9) 0.96 . . no
C(11) H(10) 0.93 . . no
C(12) C(13) 1.530(7) . . ?
C(12) C(14) 1.511(7) . . ?
C(12) C(15) 1.546(8) . . ?
C(13) H(11) 0.95 . . no
C(13) H(12) 0.95 . . no
C(13) H(13) 0.95 . . no
C(14) H(14) 0.96 . . no
C(14) H(15) 0.95 . . no
C(14) H(16) 0.94 . . no
C(15) H(17) 0.97 . . no
C(15) H(18) 0.94 . . no
C(15) H(19) 0.94 . . no
C(16) H(20) 0.95 . . no
C(16) H(21) 1.17 . . no
C(16) H(22) 0.94 . . no
C(16) H(23) 1.20 . . no
C(16) H(24) 0.95 . . no
C(16) H(25) 0.83 . . no
C(17) H(26) 0.95 . . no
C(17) H(27) 0.96 . . no
C(17) H(28) 0.95 . . no
C(18) H(29) 0.94 . . no
C(18) H(30) 0.94 . . no
C(18) H(31) 0.96 . . no
C(18) H(32) 1.05 . . no
C(18) H(33) 0.94 . . no
C(18) H(34) 1.26 . . no
C(19) C(20) 1.375(5) . . ?
C(19) C(24) 1.375(5) . . ?
C(20) C(21) 1.372(5) . . ?
C(20) H(35) 1.07 . . no
C(21) C(22) 1.366(6) . . ?
C(21) H(36) 0.90 . . no
C(22) C(23) 1.357(7) . . ?
C(22) H(37) 0.79 . . no
C(23) C(24) 1.378(6) . . ?
C(23) H(38) 0.94 . . no
C(24) H(39) 0.90 . . no

loop_
_geom_contact_atom_site_label_1
_geom_contact_atom_site_label_2
_geom_contact_distance
_geom_contact_site_symmetry_1
_geom_contact_site_symmetry_2
_geom_contact_publ_flag
O(1) C(8) 3.434(5) . 1_655 no
O(1) C(21) 3.524(6) . 2_756 no
O(1) C(5) 3.553(4) . 1_655 no
O(3) C(21) 3.454(5) . 1_455 no
O(3) C(7) 3.570(5) . 2_646 no

loop_
_geom_torsion_atom_site_label_1
_geom_torsion_atom_site_label_2
_geom_torsion_atom_site_label_3
_geom_torsion_atom_site_label_4
_geom_torsion_site_symmetry_1
_geom_torsion_site_symmetry_2
_geom_torsion_site_symmetry_3
_geom_torsion_site_symmetry_4
_geom_torsion
_geom_torsion_publ_flag
Si(1) O(2) C(3) C(2) . . . . -79.7(5) no
Si(1) O(2) C(3) C(4) . . . . 106.2(4) no
O(1) C(1) N(1) C(6) . . . . 171.4(4) no
O(1) C(1) N(1) C(19) . . . . -5.2(7) no
O(1) C(1) N(2) N(3) . . . . -176.5(4) no
O(1) C(1) N(2) C(2) . . . . -45.4(6) no
O(2) Si(1) C(12) C(13) . . . . -58.2(4) no
O(2) Si(1) C(12) C(14) . . . . 61.4(4) no
O(2) Si(1) C(12) C(15) . . . . -176.0(4) no
O(2) C(3) C(2) N(2) . . . . 129.4(4) no
O(2) C(3) C(2) C(7) . . . . -116.1(4) no
O(2) C(3) C(4) C(5) . . . . 173.1(3) no
O(2) C(3) C(4) C(18) . . . . -5.3(7) no
O(3) C(6) N(1) C(1) . . . . -169.9(4) no
O(3) C(6) N(1) C(19) . . . . 6.7(7) no
O(3) C(6) N(3) N(2) . . . . 173.9(4) no
O(3) C(6) N(3) C(5) . . . . 45.1(6) no
N(1) C(1) N(2) N(3) . . . . 5.8(4) no
N(1) C(1) N(2) C(2) . . . . 137.0(3) no
N(1) C(6) N(3) N(2) . . . . -7.9(4) no
N(1) C(6) N(3) C(5) . . . . -136.7(3) no
N(1) C(19) C(20) C(21) . . . . -179.4(4) no
N(1) C(19) C(24) C(23) . . . . -177.8(5) no
N(2) N(3) C(5) C(4) . . . . -55.5(4) no
N(2) N(3) C(5) C(8) . . . . 62.1(4) no
N(2) C(1) N(1) C(6) . . . . -11.1(4) no
N(2) C(1) N(1) C(19) . . . . 172.4(4) no
N(2) C(2) C(3) C(4) . . . . -55.9(4) no
N(2) C(2) C(7) C(8) . . . . 63.6(4) no
N(2) C(2) C(7) C(9) . . . . -167.5(4) no
N(3) N(2) C(2) C(3) . . . . 55.5(4) no
N(3) N(2) C(2) C(7) . . . . -62.3(4) no
N(3) C(5) C(4) C(3) . . . . 57.6(5) no
N(3) C(5) C(4) C(18) . . . . -123.9(4) no
N(3) C(5) C(8) C(7) . . . . -57.6(5) no
N(3) C(6) N(1) C(1) . . . . 11.9(4) no
N(3) C(6) N(1) C(19) . . . . -171.6(3) no
C(1) N(1) C(19) C(20) . . . . 33.2(6) no
C(1) N(1) C(19) C(24) . . . . -147.3(4) no
C(1) N(2) N(3) C(5) . . . . 135.6(3) no
C(1) N(2) N(3) C(6) . . . . 1.3(4) no
C(1) N(2) C(2) C(3) . . . . -74.1(4) no
C(1) N(2) C(2) C(7) . . . . 168.1(4) no
C(2) N(2) N(3) C(5) . . . . -1.1(4) no
C(2) N(2) N(3) C(6) . . . . -135.4(3) no
C(2) C(3) C(4) C(5) . . . . -1.3(5) no
C(2) C(3) C(4) C(18) . . . . -179.7(4) no
C(2) C(7) C(8) C(5) . . . . -3.8(5) no
C(2) C(7) C(9) C(10) . . . . 105.8(6) no
C(2) C(7) C(9) C(11) . . . . -72.1(6) no
C(3) O(2) Si(1) C(12) . . . . -163.7(4) no
C(3) O(2) Si(1) C(16) . . . . 77.0(4) no
C(3) O(2) Si(1) C(17) . . . . -43.5(4) no
C(3) C(2) C(7) C(8) . . . . -52.3(5) no
C(3) C(2) C(7) C(9) . . . . 76.6(5) no
C(3) C(4) C(5) C(8) . . . . -58.0(5) no
C(4) C(3) C(2) C(7) . . . . 58.6(5) no
C(4) C(5) N(3) C(6) . . . . 72.5(4) no
C(4) C(5) C(8) C(7) . . . . 59.1(5) no
C(5) C(8) C(7) C(9) . . . . -131.2(4) no
C(6) N(1) C(19) C(20) . . . . -142.9(4) no
C(6) N(1) C(19) C(24) . . . . 36.6(6) no
C(6) N(3) C(5) C(8) . . . . -169.9(4) no
C(8) C(5) C(4) C(18) . . . . 120.6(4) no
C(8) C(7) C(9) C(10) . . . . -129.6(6) no
C(8) C(7) C(9) C(11) . . . . 52.4(7) no
C(13) C(12) Si(1) C(16) . . . . 59.7(5) no
C(13) C(12) Si(1) C(17) . . . . -175.8(4) no
C(14) C(12) Si(1) C(16) . . . . 179.2(4) no
C(14) C(12) Si(1) C(17) . . . . -56.2(5) no
C(15) C(12) Si(1) C(16) . . . . -58.1(5) no
C(15) C(12) Si(1) C(17) . . . . 66.5(5) no
C(19) C(20) C(21) C(22) . . . . -2.5(7) no
C(19) C(24) C(23) C(22) . . . . -3.1(9) no
C(20) C(19) C(24) C(23) . . . . 1.6(8) no
C(20) C(21) C(22) C(23) . . . . 1.0(9) no
C(21) C(20) C(19) C(24) . . . . 1.2(7) no
C(21) C(22) C(23) C(24) . . . . 1.8(9) no
